data_7239764
loop_
_publ_author_name
'Zhang, Zhipeng'
'Yu, Yang'
'Huang, Fei'
'Yi, Xiangyan'
'Xu, Yao'
'He, Yide'
'Baell, Jonathan B.'
'Huang, He'

_publ_section_title
;
 Catalytic O--H bond insertion reactions using surface modified sewage
 sludge as a catalyst
;
_journal_issue 5
_journal_name_full 'Green Chemistry'
_journal_page_first 1594
_journal_page_last 1604
_journal_paper_doi 10.1039/C9GC03428E
_journal_volume 22
_journal_year 2020
_chemical_formula_sum 'C23 H22 O4'
_chemical_formula_weight 362.40
_space_group_crystal_system monoclinic
_space_group_IT_number 14
_space_group_name_Hall '-P 2ybc'
_space_group_name_H-M_alt 'P 1 21/c 1'
_atom_sites_solution_hydrogens mixed
_audit_creation_method SHELXL-2013
_audit_update_record
;
2019-05-22 deposited with the CCDC.	2020-01-13 downloaded from the CCDC.
;
_cell_angle_alpha 90
_cell_angle_beta 95.5440(10)
_cell_angle_gamma 90
_cell_formula_units_Z 4
_cell_length_a 15.0906(5)
_cell_length_b 7.9886(2)
_cell_length_c 15.7975(5)
_cell_measurement_reflns_used 9888
_cell_measurement_temperature 293(2)
_cell_measurement_theta_max 54.647
_cell_measurement_theta_min 5.181
_cell_volume 1895.52(10)
_computing_cell_refinement 'Bruker SAINT'
_computing_data_collection 'Bruker APEX2'
_computing_data_reduction 'Bruker SAINT'
_computing_molecular_graphics 'Bruker SHELXTL'
_computing_publication_material 'Bruker SHELXTL'
_computing_structure_refinement 'SHELXL-2013 (Sheldrick, 2013)'
_computing_structure_solution 'SHELXS-97 (Sheldrick 2008)'
_diffrn_ambient_temperature 293(2)
_diffrn_measured_fraction_theta_full 0.992
_diffrn_measured_fraction_theta_max 0.993
_diffrn_measurement_device_type 'Bruker APEX-II CCD'
_diffrn_measurement_method '\f and \w scans'
_diffrn_radiation_type MoK\a
_diffrn_radiation_wavelength 0.71073
_diffrn_reflns_av_R_equivalents 0.0322
_diffrn_reflns_av_unetI/netI 0.0195
_diffrn_reflns_Laue_measured_fraction_full 0.992
_diffrn_reflns_Laue_measured_fraction_max 0.993
_diffrn_reflns_limit_h_max 18
_diffrn_reflns_limit_h_min -18
_diffrn_reflns_limit_k_max 9
_diffrn_reflns_limit_k_min -9
_diffrn_reflns_limit_l_max 19
_diffrn_reflns_limit_l_min -19
_diffrn_reflns_number 27913
_diffrn_reflns_point_group_measured_fraction_full 0.992
_diffrn_reflns_point_group_measured_fraction_max 0.993
_diffrn_reflns_theta_full 25.242
_diffrn_reflns_theta_max 25.997
_diffrn_reflns_theta_min 2.888
_exptl_absorpt_coefficient_mu 0.086
_exptl_absorpt_correction_T_max 0.7456
_exptl_absorpt_correction_T_min 0.6709
_exptl_absorpt_correction_type multi-scan
_exptl_absorpt_process_details sadabs
_exptl_crystal_colour colorless
_exptl_crystal_density_diffrn 1.270
_exptl_crystal_description prismatic
_exptl_crystal_F_000 768
_exptl_crystal_size_max 0.180
_exptl_crystal_size_mid 0.150
_exptl_crystal_size_min 0.130
_refine_diff_density_max 0.149
_refine_diff_density_min -0.137
_refine_diff_density_rms 0.027
_refine_ls_extinction_coef 0.030(5)
_refine_ls_extinction_expression Fc^*^=kFc[1+0.001xFc^2^\l^3^/sin(2\q)]^-1/4^
_refine_ls_extinction_method SHELXL
_refine_ls_goodness_of_fit_ref 1.013
_refine_ls_hydrogen_treatment mixed
_refine_ls_matrix_type full
_refine_ls_number_parameters 256
_refine_ls_number_reflns 3693
_refine_ls_number_restraints 0
_refine_ls_restrained_S_all 1.013
_refine_ls_R_factor_all 0.0531
_refine_ls_R_factor_gt 0.0421
_refine_ls_shift/su_max 0.000
_refine_ls_shift/su_mean 0.000
_refine_ls_structure_factor_coef Fsqd
_refine_ls_weighting_details 'w=1/[\s^2^(Fo^2^)+(0.0571P)^2^+0.4436P] where P=(Fo^2^+2Fc^2^)/3'
_refine_ls_weighting_scheme calc
_refine_ls_wR_factor_gt 0.1089
_refine_ls_wR_factor_ref 0.1192
_reflns_Friedel_coverage 0.000
_reflns_number_gt 3028
_reflns_number_total 3693
_reflns_threshold_expression 'I > 2\s(I)'
_cod_data_source_file c9gc03428e2.cif
_cod_data_source_block mo_dd19077_0m
_cod_depositor_comments
;Adding full bibliography for 7239763--7239764.cif.

 Adding full bibliography for 7239763--7239764.cif.
;
_cod_original_sg_symbol_H-M 'P 21/c'
_cod_database_code 7239764
_shelx_space_group_comment
; 
The symmetry employed for this shelxl refinement is uniquely defined 
by the following loop, which should always be used as a source of 
symmetry information in preference to the above space-group names. 
They are only intended as comments. 
;
_shelx_estimated_absorpt_t_min 0.985
_shelx_estimated_absorpt_t_max 0.989
_shelxl_version_number 2013-4

loop_
_space_group_symop_operation_xyz
'x, y, z'
'-x, y+1/2, -z+1/2'
'-x, -y, -z'
'x, -y-1/2, z-1/2'

loop_
_atom_site_label
_atom_site_type_symbol
_atom_site_fract_x
_atom_site_fract_y
_atom_site_fract_z
_atom_site_U_iso_or_equiv
_atom_site_adp_type
_atom_site_occupancy
_atom_site_site_symmetry_order
_atom_site_calc_flag
_atom_site_refinement_flags_posn
_atom_site_refinement_flags_adp
O1 O 0.44596(10) 0.24565(16) 0.55558(7) 0.0795(4) Uani 1 1 d . .
H1 H 0.4504 0.3211 0.5910 0.119 Uiso 1 1 calc R U
O2 O 0.38295(10) 0.55773(15) 0.54923(7) 0.0769(4) Uani 1 1 d . .
O3 O 0.36707(7) -0.15993(13) 0.29018(9) 0.0691(4) Uani 1 1 d . .
O4 O 0.43054(6) 0.06450(12) 0.23848(7) 0.0510(3) Uani 1 1 d . .
C1 C 0.36993(10) 0.18529(17) 0.42111(9) 0.0485(4) Uani 1 1 d . .
H1A H 0.3952 0.0790 0.4238 0.058 Uiso 1 1 calc R U
C2 C 0.39077(11) 0.29556(19) 0.48648(9) 0.0535(4) Uani 1 1 d . .
C3 C 0.35548(11) 0.45710(19) 0.48135(9) 0.0542(4) Uani 1 1 d . .
C4 C 0.29774(11) 0.50134(18) 0.41252(10) 0.0531(4) Uani 1 1 d . .
H4 H 0.2742 0.6090 0.4096 0.064 Uiso 1 1 calc R U
C5 C 0.27352(9) 0.38831(18) 0.34671(9) 0.0458(3) Uani 1 1 d . .
C6 C 0.31149(9) 0.22929(16) 0.35057(8) 0.0414(3) Uani 1 1 d . .
C7 C 0.28663(8) 0.10196(16) 0.28030(8) 0.0405(3) Uani 1 1 d . .
H7 H 0.2755 0.1643 0.2269 0.049 Uiso 1 1 calc R U
C8 C 0.20233(9) 0.00392(17) 0.29287(9) 0.0442(3) Uani 1 1 d . .
C9 C 0.14693(9) -0.05888(17) 0.22160(10) 0.0479(4) Uani 1 1 d . .
C10 C 0.16394(11) -0.0305(2) 0.13618(10) 0.0593(4) Uani 1 1 d . .
H10 H 0.2147 0.0283 0.1249 0.071 Uiso 1 1 calc R U
C11 C 0.10693(13) -0.0880(3) 0.07006(13) 0.0798(6) Uani 1 1 d . .
H11 H 0.1182 -0.0650 0.0144 0.096 Uiso 1 1 calc R U
C12 C 0.03171(13) -0.1813(3) 0.08555(15) 0.0903(7) Uani 1 1 d . .
H12 H -0.0066 -0.2203 0.0402 0.108 Uiso 1 1 calc R U
C13 C 0.01445(11) -0.2147(2) 0.16606(15) 0.0795(6) Uani 1 1 d . .
H13 H -0.0351 -0.2790 0.1754 0.095 Uiso 1 1 calc R U
C14 C 0.06999(10) -0.15414(19) 0.23642(12) 0.0583(4) Uani 1 1 d . .
C15 C 0.05081(11) -0.1845(2) 0.32044(13) 0.0687(5) Uani 1 1 d . .
H15 H 0.0015 -0.2488 0.3304 0.082 Uiso 1 1 calc R U
C16 C 0.10332(12) -0.1212(2) 0.38671(13) 0.0706(5) Uani 1 1 d . .
H16 H 0.0892 -0.1401 0.4419 0.085 Uiso 1 1 calc R U
C17 C 0.17904(10) -0.0270(2) 0.37286(10) 0.0575(4) Uani 1 1 d . .
H17 H 0.2144 0.0155 0.4194 0.069 Uiso 1 1 calc R U
C18 C 0.36392(9) -0.01576(16) 0.27057(8) 0.0423(3) Uani 1 1 d . .
C19 C 0.51223(10) -0.0293(2) 0.23408(12) 0.0635(4) Uani 1 1 d . .
H19A H 0.5010 -0.1231 0.1966 0.095 Uiso 1 1 calc R U
H19B H 0.5333 -0.0686 0.2898 0.095 Uiso 1 1 calc R U
H19C H 0.5564 0.0418 0.2129 0.095 Uiso 1 1 calc R U
C20 C 0.20599(11) 0.4425(2) 0.27453(10) 0.0590(4) Uani 1 1 d . .
H20A H 0.1639 0.3520 0.2621 0.071 Uiso 1 1 calc R U
H20B H 0.1731 0.5375 0.2935 0.071 Uiso 1 1 calc R U
C21 C 0.24401(12) 0.4890(2) 0.19562(11) 0.0660(5) Uani 1 1 d . .
H21 H 0.2915 0.5636 0.2003 0.079 Uiso 1 1 calc R U
C22 C 0.2173(2) 0.4353(3) 0.12025(15) 0.0988(8) Uani 1 1 d . .
C23 C 0.36131(16) 0.7300(2) 0.54287(14) 0.0844(6) Uani 1 1 d . .
H23A H 0.3811 0.7747 0.4915 0.127 Uiso 1 1 calc R U
H23B H 0.3902 0.7885 0.5909 0.127 Uiso 1 1 calc R U
H23C H 0.2980 0.7435 0.5419 0.127 Uiso 1 1 calc R U
H22A H 0.1730(16) 0.350(3) 0.1086(15) 0.107(8) Uiso 1 1 d . .
H22B H 0.2436(19) 0.474(4) 0.071(2) 0.138(10) Uiso 1 1 d . .

loop_
_atom_site_aniso_label
_atom_site_aniso_U_11
_atom_site_aniso_U_22
_atom_site_aniso_U_33
_atom_site_aniso_U_23
_atom_site_aniso_U_13
_atom_site_aniso_U_12
O1 0.1166(11) 0.0615(8) 0.0539(7) -0.0025(5) -0.0255(7) 0.0089(7)
O2 0.1224(11) 0.0514(7) 0.0550(7) -0.0126(5) -0.0012(7) 0.0022(7)
O3 0.0600(7) 0.0377(6) 0.1121(10) 0.0091(6) 0.0218(6) 0.0031(5)
O4 0.0442(5) 0.0438(5) 0.0668(6) 0.0040(5) 0.0146(5) 0.0019(4)
C1 0.0593(9) 0.0368(7) 0.0486(8) 0.0029(6) 0.0017(6) 0.0052(6)
C2 0.0697(10) 0.0467(8) 0.0428(7) 0.0030(6) -0.0012(7) 0.0001(7)
C3 0.0748(10) 0.0433(8) 0.0456(8) -0.0058(6) 0.0115(7) -0.0023(7)
C4 0.0666(10) 0.0403(7) 0.0541(8) -0.0001(6) 0.0146(7) 0.0100(7)
C5 0.0463(7) 0.0441(8) 0.0482(8) 0.0037(6) 0.0103(6) 0.0069(6)
C6 0.0429(7) 0.0383(7) 0.0434(7) 0.0021(5) 0.0073(5) 0.0004(6)
C7 0.0413(7) 0.0385(7) 0.0418(7) 0.0034(5) 0.0041(5) 0.0002(5)
C8 0.0414(7) 0.0385(7) 0.0527(8) 0.0050(6) 0.0056(6) 0.0033(6)
C9 0.0400(7) 0.0395(7) 0.0645(9) -0.0056(6) 0.0077(6) 0.0036(6)
C10 0.0549(9) 0.0624(10) 0.0608(9) -0.0147(8) 0.0066(7) -0.0048(8)
C11 0.0712(12) 0.0993(15) 0.0679(11) -0.0329(11) 0.0021(9) -0.0032(11)
C12 0.0573(11) 0.1086(17) 0.1031(17) -0.0544(14) -0.0018(11) -0.0063(11)
C13 0.0452(9) 0.0726(12) 0.1222(17) -0.0418(12) 0.0155(10) -0.0086(8)
C14 0.0404(8) 0.0434(8) 0.0925(12) -0.0106(8) 0.0131(8) 0.0022(6)
C15 0.0489(9) 0.0529(9) 0.1078(15) 0.0100(9) 0.0264(10) -0.0023(7)
C16 0.0626(10) 0.0726(12) 0.0799(12) 0.0266(10) 0.0237(9) 0.0002(9)
C17 0.0536(9) 0.0628(10) 0.0567(9) 0.0161(7) 0.0077(7) -0.0007(7)
C18 0.0441(7) 0.0361(7) 0.0464(7) -0.0028(6) 0.0031(6) -0.0027(5)
C19 0.0455(8) 0.0625(10) 0.0840(12) 0.0031(9) 0.0145(8) 0.0087(7)
C20 0.0545(9) 0.0556(9) 0.0662(10) 0.0021(8) 0.0020(7) 0.0186(7)
C21 0.0634(10) 0.0637(10) 0.0684(11) 0.0253(8) -0.0068(8) -0.0091(8)
C22 0.146(2) 0.0848(16) 0.0642(13) 0.0158(12) 0.0015(14) -0.0190(16)
C23 0.1170(17) 0.0507(10) 0.0854(13) -0.0227(9) 0.0096(12) 0.0040(10)

loop_
_atom_type_symbol
_atom_type_description
_atom_type_scat_dispersion_real
_atom_type_scat_dispersion_imag
_atom_type_scat_source
C C 0.0033 0.0016 'International Tables Vol C Tables 4.2.6.8 and 6.1.1.4'
H H 0.0000 0.0000 'International Tables Vol C Tables 4.2.6.8 and 6.1.1.4'
O O 0.0106 0.0060 'International Tables Vol C Tables 4.2.6.8 and 6.1.1.4'

loop_
_geom_angle_atom_site_label_1
_geom_angle_atom_site_label_2
_geom_angle_atom_site_label_3
_geom_angle
C2 O1 H1 109.5
C3 O2 C23 117.64(14)
C18 O4 C19 116.46(11)
C2 C1 C6 121.36(13)
C2 C1 H1A 119.3
C6 C1 H1A 119.3
O1 C2 C1 119.47(14)
O1 C2 C3 121.05(14)
C1 C2 C3 119.48(14)
O2 C3 C4 126.10(14)
O2 C3 C2 114.31(14)
C4 C3 C2 119.58(14)
C3 C4 C5 121.53(13)
C3 C4 H4 119.2
C5 C4 H4 119.2
C6 C5 C4 118.66(13)
C6 C5 C20 122.48(13)
C4 C5 C20 118.85(13)
C5 C6 C1 119.31(13)
C5 C6 C7 120.35(12)
C1 C6 C7 120.29(12)
C8 C7 C18 110.75(11)
C8 C7 C6 113.43(11)
C18 C7 C6 110.46(10)
C8 C7 H7 107.3
C18 C7 H7 107.3
C6 C7 H7 107.3
C17 C8 C9 118.85(13)
C17 C8 C7 120.42(13)
C9 C8 C7 120.73(12)
C10 C9 C14 117.87(14)
C10 C9 C8 123.31(13)
C14 C9 C8 118.83(14)
C11 C10 C9 121.03(16)
C11 C10 H10 119.5
C9 C10 H10 119.5
C10 C11 C12 120.4(2)
C10 C11 H11 119.8
C12 C11 H11 119.8
C13 C12 C11 120.28(18)
C13 C12 H12 119.9
C11 C12 H12 119.9
C12 C13 C14 121.35(17)
C12 C13 H13 119.3
C14 C13 H13 119.3
C15 C14 C13 121.56(16)
C15 C14 C9 119.47(15)
C13 C14 C9 118.98(17)
C16 C15 C14 120.57(15)
C16 C15 H15 119.7
C14 C15 H15 119.7
C15 C16 C17 120.42(17)
C15 C16 H16 119.8
C17 C16 H16 119.8
C8 C17 C16 121.83(16)
C8 C17 H17 119.1
C16 C17 H17 119.1
O3 C18 O4 123.42(13)
O3 C18 C7 125.73(13)
O4 C18 C7 110.83(11)
O4 C19 H19A 109.5
O4 C19 H19B 109.5
H19A C19 H19B 109.5
O4 C19 H19C 109.5
H19A C19 H19C 109.5
H19B C19 H19C 109.5
C21 C20 C5 114.88(13)
C21 C20 H20A 108.5
C5 C20 H20A 108.5
C21 C20 H20B 108.5
C5 C20 H20B 108.5
H20A C20 H20B 107.5
C22 C21 C20 125.8(2)
C22 C21 H21 117.1
C20 C21 H21 117.1
C21 C22 H22A 124.1(15)
C21 C22 H22B 121.8(18)
H22A C22 H22B 114(2)
O2 C23 H23A 109.5
O2 C23 H23B 109.5
H23A C23 H23B 109.5
O2 C23 H23C 109.5
H23A C23 H23C 109.5
H23B C23 H23C 109.5

loop_
_geom_bond_atom_site_label_1
_geom_bond_atom_site_label_2
_geom_bond_distance
O1 C2 1.3670(18)
O1 H1 0.8200
O2 C3 1.3718(18)
O2 C23 1.415(2)
O3 C18 1.1924(17)
O4 C18 1.3332(16)
O4 C19 1.4498(17)
C1 C2 1.371(2)
C1 C6 1.3975(18)
C1 H1A 0.9300
C2 C3 1.395(2)
C3 C4 1.372(2)
C4 C5 1.399(2)
C4 H4 0.9300
C5 C6 1.3925(18)
C5 C20 1.517(2)
C6 C7 1.5256(18)
C7 C8 1.5232(18)
C7 C18 1.5175(18)
C7 H7 0.9800
C8 C17 1.367(2)
C8 C9 1.427(2)
C9 C10 1.416(2)
C9 C14 1.426(2)
C10 C11 1.367(2)
C10 H10 0.9300
C11 C12 1.399(3)
C11 H11 0.9300
C12 C13 1.349(3)
C12 H12 0.9300
C13 C14 1.411(3)
C13 H13 0.9300
C14 C15 1.407(3)
C15 C16 1.349(3)
C15 H15 0.9300
C16 C17 1.403(2)
C16 H16 0.9300
C17 H17 0.9300
C19 H19A 0.9600
C19 H19B 0.9600
C19 H19C 0.9600
C20 C21 1.469(2)
C20 H20A 0.9700
C20 H20B 0.9700
C21 C22 1.293(3)
C21 H21 0.9300
C22 H22A 0.96(3)
C22 H22B 0.96(3)
C23 H23A 0.9600
C23 H23B 0.9600
C23 H23C 0.9600

loop_
_geom_torsion_atom_site_label_1
_geom_torsion_atom_site_label_2
_geom_torsion_atom_site_label_3
_geom_torsion_atom_site_label_4
_geom_torsion
C6 C1 C2 O1 177.88(14)
C6 C1 C2 C3 -2.3(2)
C23 O2 C3 C4 -10.3(3)
C23 O2 C3 C2 170.48(17)
O1 C2 C3 O2 1.7(2)
C1 C2 C3 O2 -178.21(14)
O1 C2 C3 C4 -177.66(15)
C1 C2 C3 C4 2.5(2)
O2 C3 C4 C5 -179.56(15)
C2 C3 C4 C5 -0.3(2)
C3 C4 C5 C6 -2.0(2)
C3 C4 C5 C20 177.10(15)
C4 C5 C6 C1 2.2(2)
C20 C5 C6 C1 -176.86(13)
C4 C5 C6 C7 179.76(12)
C20 C5 C6 C7 0.7(2)
C2 C1 C6 C5 -0.1(2)
C2 C1 C6 C7 -177.65(13)
C5 C6 C7 C8 -84.83(15)
C1 C6 C7 C8 92.66(15)
C5 C6 C7 C18 150.15(12)
C1 C6 C7 C18 -32.36(16)
C18 C7 C8 C17 95.05(15)
C6 C7 C8 C17 -29.81(18)
C18 C7 C8 C9 -84.19(15)
C6 C7 C8 C9 150.95(12)
C17 C8 C9 C10 178.47(14)
C7 C8 C9 C10 -2.3(2)
C17 C8 C9 C14 -1.0(2)
C7 C8 C9 C14 178.22(12)
C14 C9 C10 C11 2.0(2)
C8 C9 C10 C11 -177.48(16)
C9 C10 C11 C12 -2.1(3)
C10 C11 C12 C13 0.3(3)
C11 C12 C13 C14 1.5(3)
C12 C13 C14 C15 178.10(18)
C12 C13 C14 C9 -1.4(3)
C10 C9 C14 C15 -179.83(14)
C8 C9 C14 C15 -0.3(2)
C10 C9 C14 C13 -0.3(2)
C8 C9 C14 C13 179.24(14)
C13 C14 C15 C16 -178.00(17)
C9 C14 C15 C16 1.5(2)
C14 C15 C16 C17 -1.4(3)
C9 C8 C17 C16 1.2(2)
C7 C8 C17 C16 -178.04(14)
C15 C16 C17 C8 0.0(3)
C19 O4 C18 O3 -4.7(2)
C19 O4 C18 C7 173.85(12)
C8 C7 C18 O3 -17.3(2)
C6 C7 C18 O3 109.18(16)
C8 C7 C18 O4 164.19(11)
C6 C7 C18 O4 -69.29(14)
C6 C5 C20 C21 -78.6(2)
C4 C5 C20 C21 102.30(17)
C5 C20 C21 C22 130.6(2)
